data_4303106
loop_
_publ_author_name
'Akihiro Shinohara'
'Jennifer McBee'
'T. Don Tilley'

_publ_section_title
;
Germylene and Silylene Complexes of Molybdenum via E-H (E = Ge, Si) Bond
Activations: Steric Influences on Intramolecular MoH...E Interactions
;
_journal_name_full 'Inorganic Chemistry'
_journal_page_first 8081
_journal_page_last 8083
_journal_paper_doi 10.1021/ic901168s
_journal_volume 48
_journal_year 2009
_chemical_formula_moiety 'C28 H42 Ge Mo P2'
_chemical_formula_sum 'C28 H42 Ge Mo P2'
_chemical_formula_weight 609.09
_chemical_name_systematic
; 
 ? 
;
_space_group_IT_number 2
_symmetry_cell_setting triclinic
_symmetry_space_group_name_Hall '-P 1'
_symmetry_space_group_name_H-M 'P -1'
_atom_sites_solution_hydrogens geom
_atom_sites_solution_primary direct
_atom_sites_solution_secondary difmap
_audit_creation_method SHELXL-97
_cell_angle_alpha 88.660(3)
_cell_angle_beta 83.881(3)
_cell_angle_gamma 80.471(3)
_cell_formula_units_Z 4
_cell_length_a 8.949(2)
_cell_length_b 10.818(3)
_cell_length_c 29.663(7)
_cell_measurement_reflns_used 4575
_cell_measurement_temperature 153(2)
_cell_measurement_theta_max 26.33
_cell_measurement_theta_min 3.26
_cell_volume 2815.9(12)
_computing_structure_refinement 'SHELXL-97 (Sheldrick, 2008)'
_computing_structure_solution 'SHELXS-97 (Sheldrick, 2008)'
_diffrn_ambient_temperature 153(2)
_diffrn_measured_fraction_theta_full 0.904
_diffrn_measured_fraction_theta_max 0.904
_diffrn_measurement_device_type 'CCD area detector'
_diffrn_measurement_method q-scans
_diffrn_radiation_monochromator graphite
_diffrn_radiation_source 'fine-focus sealed tube'
_diffrn_radiation_type MoK\a
_diffrn_radiation_wavelength 0.71073
_diffrn_reflns_av_R_equivalents 0.0479
_diffrn_reflns_av_sigmaI/netI 0.0632
_diffrn_reflns_limit_h_max 11
_diffrn_reflns_limit_h_min -11
_diffrn_reflns_limit_k_max 12
_diffrn_reflns_limit_k_min -13
_diffrn_reflns_limit_l_max 35
_diffrn_reflns_limit_l_min -36
_diffrn_reflns_number 21941
_diffrn_reflns_theta_full 26.44
_diffrn_reflns_theta_max 26.44
_diffrn_reflns_theta_min 3.27
_exptl_absorpt_coefficient_mu 1.640
_exptl_absorpt_correction_T_max 0.89
_exptl_absorpt_correction_T_min 0.80
_exptl_absorpt_correction_type multi-scan
_exptl_absorpt_process_details 'sadabs, 2004'
_exptl_crystal_colour orange
_exptl_crystal_density_diffrn 1.437
_exptl_crystal_density_method 'not measured'
_exptl_crystal_description block
_exptl_crystal_F_000 1256
_exptl_crystal_size_max .40
_exptl_crystal_size_mid .11
_exptl_crystal_size_min .07
_refine_diff_density_max 1.142
_refine_diff_density_min -2.179
_refine_diff_density_rms 0.092
_refine_ls_extinction_method none
_refine_ls_goodness_of_fit_ref 1.262
_refine_ls_hydrogen_treatment mixed
_refine_ls_matrix_type full
_refine_ls_number_parameters 593
_refine_ls_number_reflns 10485
_refine_ls_number_restraints 0
_refine_ls_restrained_S_all 1.262
_refine_ls_R_factor_all 0.0598
_refine_ls_R_factor_gt 0.0424
_refine_ls_shift/su_max 0.001
_refine_ls_shift/su_mean 0.000
_refine_ls_structure_factor_coef Fsqd
_refine_ls_weighting_details 'calc w=1/[\s^2^(Fo^2^)+(0.0400P)^2^+0.0000P] where P=(Fo^2^+2Fc^2^)/3'
_refine_ls_weighting_scheme calc
_refine_ls_wR_factor_gt 0.1047
_refine_ls_wR_factor_ref 0.1075
_reflns_number_gt 7917
_reflns_number_total 10485
_reflns_threshold_expression >2sigma(I)
_cod_data_source_file ic901168s_si_002.cif
_cod_data_source_block aki6m
_cod_depositor_comments
;
The following automatic conversions were performed:
'_symmetry_cell_setting' value 'Triclinic' changed to 'triclinic'
according to '/home/saulius/struct/CIF-dictionaries/cif_core.dic'
dictionary named 'cif_core.dic' version 2.4.1 from 2010-06-29.

Automatic conversion script
Id: cif_fix_enum 1527 2010-12-29 10:47:43Z saulius 
;
_cod_original_cell_volume 2816.0(12)
_cod_database_code 4303106

loop_
_symmetry_equiv_pos_as_xyz
'x, y, z'
'-x, -y, -z'

loop_
_atom_site_label
_atom_site_type_symbol
_atom_site_fract_x
_atom_site_fract_y
_atom_site_fract_z
_atom_site_U_iso_or_equiv
_atom_site_adp_type
_atom_site_occupancy
_atom_site_symmetry_multiplicity
_atom_site_calc_flag
_atom_site_refinement_flags
_atom_site_disorder_assembly
_atom_site_disorder_group
Mo1 Mo 0.66826(4) 0.75411(3) 0.346346(13) 0.01811(10) Uani 1 1 d . . .
C23 C 0.3858(5) 1.0422(4) 0.41275(15) 0.0213(10) Uani 1 1 d . . .
Ge1 Ge 0.47170(5) 0.86228(4) 0.400271(16) 0.01932(12) Uani 1 1 d . . .
C52 C 0.1646(5) -0.0272(4) 0.13785(16) 0.0248(10) Uani 1 1 d . . .
Ge2 Ge 0.05324(5) 0.14576(4) 0.149051(16) 0.02194(12) Uani 1 1 d . . .
C49 C 0.2763(5) 0.2496(5) 0.28074(17) 0.0301(11) Uani 1 1 d . . .
H49A H 0.3176 0.2705 0.3064 0.036 Uiso 1 1 calc R . .
C28 C 0.2561(5) 1.1018(4) 0.39382(15) 0.0245(10) Uani 1 1 d . . .
H28A H 0.2038 1.0552 0.3769 0.029 Uiso 1 1 calc R . .
Mo2 Mo -0.11525(5) 0.27432(5) 0.103585(17) 0.04193(15) Uani 1 1 d . B .
P1 P 0.75028(12) 0.95781(10) 0.33133(4) 0.0216(3) Uani 1 1 d . . .
C46 C 0.1507(5) 0.1841(4) 0.20369(15) 0.0234(10) Uani 1 1 d . . .
P2 P 0.87197(13) 0.74559(11) 0.39418(4) 0.0246(3) Uani 1 1 d . . .
C47 C 0.1460(5) 0.3091(4) 0.21472(16) 0.0271(11) Uani 1 1 d . . .
H47A H 0.0996 0.3719 0.1964 0.032 Uiso 1 1 calc R . .
C13 C 0.9688(5) 0.8849(4) 0.38950(17) 0.0314(12) Uani 1 1 d . . .
H13A H 1.0080 0.8981 0.4180 0.038 Uiso 1 1 calc R . .
H13B H 1.0537 0.8718 0.3660 0.038 Uiso 1 1 calc R . .
P3 P -0.30822(15) 0.31286(12) 0.16795(4) 0.0307(3) Uani 1 1 d . B .
C14 C 0.8540(5) 0.9999(4) 0.37791(17) 0.0292(11) Uani 1 1 d . . .
H14A H 0.9069 1.0691 0.3686 0.035 Uiso 1 1 calc R . .
H14B H 0.7829 1.0255 0.4043 0.035 Uiso 1 1 calc R . .
P4 P -0.26761(19) 0.11570(13) 0.09468(5) 0.0449(4) Uani 1 1 d . . .
C22 C 0.2407(5) 0.8567(4) 0.48071(16) 0.0268(11) Uani 1 1 d . . .
H22A H 0.2179 0.9429 0.4762 0.032 Uiso 1 1 calc R . .
C17 C 0.3547(5) 0.7867(4) 0.45194(15) 0.0229(10) Uani 1 1 d . . .
C9 C 0.6299(6) 0.8192(4) 0.22982(16) 0.0341(12) Uani 1 1 d . . .
H9A H 0.6228 0.7759 0.2024 0.051 Uiso 1 1 calc R . .
H9B H 0.7177 0.8601 0.2261 0.051 Uiso 1 1 calc R . .
H9C H 0.5399 0.8805 0.2363 0.051 Uiso 1 1 calc R . .
C19 C 0.3037(5) 0.6020(4) 0.49495(16) 0.0313(11) Uani 1 1 d . . .
H19A H 0.3263 0.5159 0.4997 0.038 Uiso 1 1 calc R . .
C15 C 0.8981(5) 0.9663(4) 0.28357(17) 0.0330(12) Uani 1 1 d . . .
H15A H 0.9209 1.0500 0.2810 0.049 Uiso 1 1 calc R . .
H15B H 0.8617 0.9445 0.2560 0.049 Uiso 1 1 calc R . .
H15C H 0.9885 0.9089 0.2888 0.049 Uiso 1 1 calc R . .
C18 C 0.3832(5) 0.6576(4) 0.45975(16) 0.0264(11) Uani 1 1 d . . .
H18A H 0.4575 0.6078 0.4408 0.032 Uiso 1 1 calc R . .
C34 C -0.1015(5) 0.3411(5) 0.02814(16) 0.0292(11) Uani 1 1 d . . .
C51 C 0.2206(5) 0.0941(4) 0.23128(16) 0.0248(10) Uani 1 1 d . . .
H51A H 0.2281 0.0101 0.2239 0.030 Uiso 1 1 calc R . .
C57 C 0.2749(5) -0.0488(4) 0.10087(16) 0.0279(11) Uani 1 1 d . . .
H57A H 0.2926 0.0179 0.0818 0.033 Uiso 1 1 calc R . .
C24 C 0.4577(5) 1.1149(4) 0.43902(16) 0.0284(11) Uani 1 1 d . . .
H24A H 0.5416 1.0771 0.4531 0.034 Uiso 1 1 calc R . .
C7 C 0.8409(5) 0.4486(4) 0.32953(17) 0.0302(11) Uani 1 1 d . . .
H7A H 0.8487 0.3816 0.3083 0.045 Uiso 1 1 calc R . .
H7B H 0.7989 0.4230 0.3587 0.045 Uiso 1 1 calc R . .
H7C H 0.9403 0.4688 0.3318 0.045 Uiso 1 1 calc R . .
C48 C 0.2102(5) 0.3420(4) 0.25308(16) 0.0285(11) Uani 1 1 d . . .
H48A H 0.2079 0.4259 0.2597 0.034 Uiso 1 1 calc R . .
C1 C 0.5757(5) 0.5819(4) 0.32142(15) 0.0234(10) Uani 1 1 d . . .
C4 C 0.6442(5) 0.7264(4) 0.26851(16) 0.0246(10) Uani 1 1 d . . .
C25 C 0.4062(5) 1.2433(4) 0.44463(17) 0.0319(12) Uani 1 1 d . . .
H25A H 0.4577 1.2906 0.4616 0.038 Uiso 1 1 calc R . .
C53 C 0.1391(5) -0.1318(4) 0.16482(17) 0.0325(12) Uani 1 1 d . . .
H53A H 0.0650 -0.1218 0.1895 0.039 Uiso 1 1 calc R . .
C20 C 0.1904(6) 0.6738(5) 0.52321(17) 0.0344(12) Uani 1 1 d . . .
H20A H 0.1360 0.6363 0.5466 0.041 Uiso 1 1 calc R . .
C55 C 0.3336(6) -0.2673(5) 0.11922(19) 0.0401(13) Uani 1 1 d . . .
H55A H 0.3909 -0.3463 0.1135 0.048 Uiso 1 1 calc R . .
C3 C 0.7809(5) 0.6509(4) 0.28051(15) 0.0234(10) Uani 1 1 d . . .
C26 C 0.2788(6) 1.3001(4) 0.42498(16) 0.0310(12) Uani 1 1 d . . .
H26A H 0.2439 1.3855 0.4287 0.037 Uiso 1 1 calc R . .
C11 C 1.0402(6) 0.6229(5) 0.38774(19) 0.0412(13) Uani 1 1 d . . .
H11A H 1.1081 0.6351 0.4096 0.062 Uiso 1 1 calc R . .
H11B H 1.0913 0.6270 0.3577 0.062 Uiso 1 1 calc R . .
H11C H 1.0094 0.5423 0.3925 0.062 Uiso 1 1 calc R . .
C40 C -0.4667(6) 0.4435(5) 0.16582(19) 0.0438(14) Uani 1 1 d . . .
H40A H -0.5324 0.4464 0.1937 0.066 Uiso 1 1 calc R . .
H40B H -0.5233 0.4317 0.1410 0.066 Uiso 1 1 calc R . .
H40C H -0.4274 0.5208 0.1617 0.066 Uiso 1 1 calc R . .
C27 C 0.2037(5) 1.2290(4) 0.39968(16) 0.0292(11) Uani 1 1 d . . .
H27A H 0.1175 1.2667 0.3865 0.035 Uiso 1 1 calc R . .
C16 C 0.6307(5) 1.1075(4) 0.32167(16) 0.0267(11) Uani 1 1 d . . .
H16A H 0.6932 1.1716 0.3168 0.040 Uiso 1 1 calc R . .
H16B H 0.5580 1.1282 0.3477 0.040 Uiso 1 1 calc R . .
H16C H 0.5779 1.1016 0.2955 0.040 Uiso 1 1 calc R . .
C8 C 0.9392(5) 0.6465(4) 0.25545(17) 0.0304(11) Uani 1 1 d . . .
H8A H 0.9488 0.5955 0.2289 0.046 Uiso 1 1 calc R . .
H8B H 1.0145 0.6114 0.2750 0.046 Uiso 1 1 calc R . .
H8C H 0.9543 0.7299 0.2466 0.046 Uiso 1 1 calc R . .
C5 C 0.5199(5) 0.6831(4) 0.29319(16) 0.0257(11) Uani 1 1 d . . .
C56 C 0.3593(5) -0.1665(5) 0.09149(18) 0.0377(13) Uani 1 1 d . . .
H56A H 0.4329 -0.1777 0.0667 0.045 Uiso 1 1 calc R . .
C21 C 0.1595(5) 0.8014(5) 0.51610(16) 0.0310(12) Uani 1 1 d . . .
H21A H 0.0843 0.8507 0.5350 0.037 Uiso 1 1 calc R . .
C50 C 0.2806(5) 0.1252(4) 0.26996(16) 0.0271(11) Uani 1 1 d . . .
H50A H 0.3239 0.0621 0.2887 0.033 Uiso 1 1 calc R . .
C42 C -0.4138(7) 0.1811(5) 0.1776(2) 0.0505(16) Uani 1 1 d . . .
H42A H -0.4172 0.1568 0.2093 0.061 Uiso 1 1 calc R A 1
H42B H -0.5177 0.2073 0.1705 0.061 Uiso 1 1 calc R A 1
C2 C 0.7396(5) 0.5612(4) 0.31358(15) 0.0213(10) Uani 1 1 d . . .
C10 C 0.3549(5) 0.7271(5) 0.28661(18) 0.0356(12) Uani 1 1 d . . .
H10A H 0.3271 0.6805 0.2626 0.053 Uiso 1 1 calc R . .
H10B H 0.3400 0.8147 0.2789 0.053 Uiso 1 1 calc R . .
H10C H 0.2924 0.7143 0.3141 0.053 Uiso 1 1 calc R . .
C33 C 0.0473(5) 0.3271(4) 0.04221(17) 0.0277(11) Uani 1 1 d . B .
C39 C -0.1403(6) 0.2805(5) -0.01338(17) 0.0447(14) Uani 1 1 d . B .
H39A H -0.1226 0.3325 -0.0394 0.067 Uiso 1 1 calc R . .
H39B H -0.2455 0.2706 -0.0094 0.067 Uiso 1 1 calc R . .
H39C H -0.0774 0.1998 -0.0177 0.067 Uiso 1 1 calc R . .
C32 C 0.0466(5) 0.4143(5) 0.07663(16) 0.0323(12) Uani 1 1 d . . .
C54 C 0.2229(6) -0.2495(5) 0.15517(19) 0.0402(13) Uani 1 1 d . . .
H54A H 0.2036 -0.3175 0.1734 0.048 Uiso 1 1 calc R . .
C41 C -0.2631(7) 0.3368(5) 0.22532(17) 0.0447(14) Uani 1 1 d . . .
H41A H -0.3555 0.3507 0.2455 0.067 Uiso 1 1 calc R B .
H41B H -0.2126 0.4084 0.2256 0.067 Uiso 1 1 calc R . .
H41C H -0.1976 0.2639 0.2350 0.067 Uiso 1 1 calc R . .
C37 C 0.1873(6) 0.4391(6) 0.0966(2) 0.0506(16) Uani 1 1 d . B .
H37A H 0.2310 0.5022 0.0789 0.076 Uiso 1 1 calc R . .
H37B H 0.2603 0.3632 0.0963 0.076 Uiso 1 1 calc R . .
H37C H 0.1601 0.4676 0.1272 0.076 Uiso 1 1 calc R . .
C12 C 0.8234(6) 0.7358(5) 0.45617(17) 0.0437(14) Uani 1 1 d . . .
H12A H 0.9139 0.7329 0.4711 0.066 Uiso 1 1 calc R . .
H12B H 0.7801 0.6614 0.4634 0.066 Uiso 1 1 calc R . .
H12C H 0.7510 0.8081 0.4662 0.066 Uiso 1 1 calc R . .
C43 C -0.3425(17) 0.0736(12) 0.1496(4) 0.031(4) Uani 0.411(15) 1 d P B 1
H43A H -0.4174 0.0197 0.1467 0.038 Uiso 0.411(15) 1 calc PR B 1
H43B H -0.2609 0.0259 0.1649 0.038 Uiso 0.411(15) 1 calc PR B 1
C43A C -0.4502(12) 0.1321(9) 0.1384(3) 0.033(3) Uani 0.589(15) 1 d P B 2
H43C H -0.5338 0.1873 0.1265 0.040 Uiso 0.589(15) 1 calc PR B 2
H43D H -0.4806 0.0508 0.1446 0.040 Uiso 0.589(15) 1 calc PR B 2
C38 C 0.1858(5) 0.2430(5) 0.01856(19) 0.0430(14) Uani 1 1 d . . .
H38A H 0.2322 0.2888 -0.0056 0.064 Uiso 1 1 calc R B .
H38B H 0.1543 0.1710 0.0064 0.064 Uiso 1 1 calc R . .
H38C H 0.2579 0.2162 0.0400 0.064 Uiso 1 1 calc R . .
C44 C -0.3859(7) 0.1200(6) 0.0481(3) 0.073(2) Uani 1 1 d . B .
H44A H -0.4382 0.0491 0.0504 0.109 Uiso 1 1 calc R . .
H44B H -0.3227 0.1172 0.0197 0.109 Uiso 1 1 calc R . .
H44C H -0.4590 0.1959 0.0496 0.109 Uiso 1 1 calc R . .
C31 C -0.1026(6) 0.4824(5) 0.08481(18) 0.0358(12) Uani 1 1 d . B .
C36 C -0.1473(7) 0.5952(5) 0.1153(2) 0.0600(18) Uani 1 1 d . . .
H36A H -0.1288 0.6692 0.0986 0.090 Uiso 1 1 calc R B .
H36B H -0.0881 0.5848 0.1407 0.090 Uiso 1 1 calc R . .
H36C H -0.2536 0.6034 0.1260 0.090 Uiso 1 1 calc R . .
C30 C -0.1950(5) 0.4375(5) 0.05477(16) 0.0319(12) Uani 1 1 d . B .
C6 C 0.4828(5) 0.4970(4) 0.34835(17) 0.0330(12) Uani 1 1 d . . .
H6A H 0.4616 0.4339 0.3288 0.050 Uiso 1 1 calc R . .
H6B H 0.3887 0.5451 0.3613 0.050 Uiso 1 1 calc R . .
H6C H 0.5386 0.4577 0.3722 0.050 Uiso 1 1 calc R . .
C35 C -0.3556(5) 0.4939(5) 0.04613(19) 0.0437(14) Uani 1 1 d . . .
H35A H -0.3526 0.5599 0.0240 0.066 Uiso 1 1 calc R B .
H35B H -0.4111 0.5272 0.0739 0.066 Uiso 1 1 calc R . .
H35C H -0.4052 0.4303 0.0350 0.066 Uiso 1 1 calc R . .
C45 C -0.1878(11) -0.0475(6) 0.0910(4) 0.156(6) Uani 1 1 d . B .
H45A H -0.2661 -0.0952 0.0861 0.234 Uiso 1 1 calc R . .
H45B H -0.1458 -0.0744 0.1188 0.234 Uiso 1 1 calc R . .
H45C H -0.1088 -0.0604 0.0662 0.234 Uiso 1 1 calc R . .
H1 H 0.642(11) 0.676(9) 0.391(3) 0.187 Uiso 1 1 d . . .
H2 H 0.025(11) 0.123(9) 0.085(4) 0.187 Uiso 1 1 d . . .

loop_
_atom_site_aniso_label
_atom_site_aniso_U_11
_atom_site_aniso_U_22
_atom_site_aniso_U_33
_atom_site_aniso_U_23
_atom_site_aniso_U_13
_atom_site_aniso_U_12
Mo1 0.01544(19) 0.0188(2) 0.0204(2) -0.00059(16) -0.00063(15) -0.00454(15)
C23 0.020(2) 0.020(2) 0.023(3) -0.0003(19) 0.0037(19) -0.0044(18)
Ge1 0.0167(2) 0.0206(2) 0.0206(3) -0.00093(19) -0.00133(18) -0.00299(18)
C52 0.022(2) 0.027(3) 0.027(3) -0.001(2) -0.009(2) -0.0033(19)
Ge2 0.0195(2) 0.0239(3) 0.0217(3) 0.0012(2) -0.00462(19) -0.00019(19)
C49 0.022(2) 0.042(3) 0.027(3) 0.001(2) -0.004(2) -0.005(2)
C28 0.023(2) 0.029(3) 0.023(3) 0.000(2) -0.0013(19) -0.008(2)
Mo2 0.0151(2) 0.0679(3) 0.0403(3) 0.0359(2) -0.00376(19) -0.0039(2)
P1 0.0190(6) 0.0212(6) 0.0252(7) 0.0023(5) -0.0023(5) -0.0053(5)
C46 0.017(2) 0.032(3) 0.021(3) -0.003(2) -0.0044(18) -0.0027(19)
P2 0.0203(6) 0.0256(6) 0.0289(7) 0.0052(5) -0.0053(5) -0.0055(5)
C47 0.027(3) 0.025(3) 0.027(3) 0.006(2) -0.006(2) 0.004(2)
C13 0.023(3) 0.037(3) 0.038(3) 0.003(2) -0.012(2) -0.012(2)
P3 0.0404(8) 0.0307(7) 0.0232(7) 0.0008(5) -0.0012(6) -0.0139(6)
C14 0.032(3) 0.026(3) 0.034(3) 0.000(2) -0.010(2) -0.011(2)
P4 0.0773(11) 0.0284(8) 0.0236(8) 0.0002(6) 0.0073(7) -0.0005(7)
C22 0.023(2) 0.032(3) 0.026(3) -0.002(2) -0.004(2) -0.007(2)
C17 0.020(2) 0.029(3) 0.022(3) -0.003(2) -0.0037(18) -0.0070(19)
C9 0.040(3) 0.039(3) 0.025(3) 0.001(2) -0.011(2) -0.007(2)
C19 0.034(3) 0.029(3) 0.032(3) 0.006(2) -0.003(2) -0.011(2)
C15 0.033(3) 0.029(3) 0.036(3) 0.008(2) 0.005(2) -0.011(2)
C18 0.022(2) 0.029(3) 0.027(3) 0.001(2) -0.001(2) -0.006(2)
C34 0.028(3) 0.041(3) 0.021(3) 0.010(2) -0.003(2) -0.011(2)
C51 0.022(2) 0.021(2) 0.031(3) 0.002(2) -0.002(2) -0.0041(19)
C57 0.023(2) 0.027(3) 0.033(3) 0.002(2) -0.002(2) -0.004(2)
C24 0.027(3) 0.031(3) 0.026(3) -0.001(2) -0.004(2) -0.001(2)
C7 0.037(3) 0.020(2) 0.032(3) 0.000(2) -0.001(2) -0.002(2)
C48 0.025(3) 0.030(3) 0.029(3) -0.007(2) 0.001(2) -0.004(2)
C1 0.027(2) 0.023(2) 0.022(3) -0.004(2) -0.0012(19) -0.0102(19)
C4 0.027(3) 0.022(2) 0.026(3) 0.000(2) -0.006(2) -0.005(2)
C25 0.034(3) 0.032(3) 0.030(3) -0.009(2) 0.002(2) -0.008(2)
C53 0.035(3) 0.026(3) 0.035(3) 0.000(2) 0.000(2) -0.004(2)
C20 0.036(3) 0.047(3) 0.023(3) 0.005(2) 0.000(2) -0.017(2)
C55 0.044(3) 0.028(3) 0.046(4) -0.011(3) -0.011(3) 0.005(2)
C3 0.031(3) 0.020(2) 0.018(2) -0.0036(19) 0.0044(19) -0.0049(19)
C26 0.043(3) 0.017(2) 0.030(3) 0.000(2) 0.004(2) -0.002(2)
C11 0.031(3) 0.039(3) 0.053(4) 0.006(3) -0.016(3) 0.002(2)
C40 0.041(3) 0.048(3) 0.040(3) 0.010(3) 0.002(3) -0.008(3)
C27 0.027(3) 0.033(3) 0.024(3) 0.006(2) 0.002(2) 0.002(2)
C16 0.024(2) 0.026(3) 0.031(3) 0.004(2) -0.003(2) -0.005(2)
C8 0.030(3) 0.027(3) 0.030(3) 0.000(2) 0.009(2) -0.002(2)
C5 0.024(2) 0.025(3) 0.030(3) -0.002(2) -0.009(2) -0.007(2)
C56 0.028(3) 0.046(3) 0.038(3) -0.008(3) -0.001(2) -0.002(2)
C21 0.024(3) 0.045(3) 0.024(3) -0.003(2) 0.002(2) -0.008(2)
C50 0.020(2) 0.037(3) 0.027(3) 0.008(2) -0.010(2) -0.008(2)
C42 0.053(4) 0.045(3) 0.053(4) -0.007(3) 0.025(3) -0.025(3)
C2 0.024(2) 0.017(2) 0.023(3) -0.0027(19) -0.0029(19) -0.0041(18)
C10 0.029(3) 0.036(3) 0.045(3) -0.001(2) -0.010(2) -0.009(2)
C33 0.022(2) 0.031(3) 0.032(3) 0.013(2) -0.004(2) -0.008(2)
C39 0.040(3) 0.073(4) 0.025(3) 0.006(3) -0.004(2) -0.023(3)
C32 0.030(3) 0.049(3) 0.021(3) 0.015(2) -0.005(2) -0.016(2)
C54 0.053(3) 0.028(3) 0.041(3) 0.003(2) -0.008(3) -0.006(2)
C41 0.064(4) 0.040(3) 0.028(3) 0.002(2) -0.005(3) 0.000(3)
C37 0.046(4) 0.067(4) 0.047(4) 0.021(3) -0.012(3) -0.033(3)
C12 0.041(3) 0.066(4) 0.029(3) 0.003(3) -0.010(2) -0.021(3)
C43 0.034(9) 0.029(7) 0.038(8) 0.011(6) -0.016(6) -0.019(7)
C43A 0.037(6) 0.035(6) 0.031(5) -0.010(4) 0.008(4) -0.020(5)
C38 0.027(3) 0.051(3) 0.047(4) 0.013(3) 0.010(2) -0.004(2)
C44 0.035(3) 0.082(5) 0.111(6) 0.054(4) -0.034(4) -0.028(3)
C31 0.037(3) 0.038(3) 0.035(3) 0.008(2) 0.002(2) -0.017(2)
C36 0.072(4) 0.050(4) 0.058(4) -0.013(3) 0.021(3) -0.026(3)
C30 0.025(3) 0.040(3) 0.027(3) 0.016(2) 0.004(2) -0.001(2)
C6 0.034(3) 0.027(3) 0.040(3) -0.004(2) 0.001(2) -0.013(2)
C35 0.027(3) 0.054(4) 0.048(4) 0.023(3) -0.009(2) -0.001(2)
C45 0.176(10) 0.040(4) 0.272(14) -0.065(6) -0.182(10) 0.036(5)

loop_
_atom_type_symbol
_atom_type_description
_atom_type_scat_dispersion_real
_atom_type_scat_dispersion_imag
_atom_type_scat_source
C C 0.0033 0.0016 'International Tables Vol C Tables 4.2.6.8 and 6.1.1.4'
H H 0.0000 0.0000 'International Tables Vol C Tables 4.2.6.8 and 6.1.1.4'
P P 0.1023 0.0942 'International Tables Vol C Tables 4.2.6.8 and 6.1.1.4'
Ge Ge 0.1547 1.8001 'International Tables Vol C Tables 4.2.6.8 and 6.1.1.4'
Mo Mo -1.6832 0.6857 'International Tables Vol C Tables 4.2.6.8 and 6.1.1.4'

loop_
_geom_angle_atom_site_label_1
_geom_angle_atom_site_label_2
_geom_angle_atom_site_label_3
_geom_angle
_geom_angle_site_symmetry_1
_geom_angle_site_symmetry_3
_geom_angle_publ_flag
C2 Mo1 C3 36.09(15) . . ?
C2 Mo1 C1 36.41(15) . . ?
C3 Mo1 C1 59.64(15) . . ?
C2 Mo1 C4 59.42(15) . . ?
C3 Mo1 C4 35.40(15) . . ?
C1 Mo1 C4 58.55(15) . . ?
C2 Mo1 C5 59.21(15) . . ?
C3 Mo1 C5 58.40(16) . . ?
C1 Mo1 C5 35.05(15) . . ?
C4 Mo1 C5 34.38(15) . . ?
C2 Mo1 Ge1 139.57(11) . . ?
C3 Mo1 Ge1 159.27(12) . . ?
C1 Mo1 Ge1 106.73(11) . . ?
C4 Mo1 Ge1 125.16(11) . . ?
C5 Mo1 Ge1 101.24(11) . . ?
C2 Mo1 P2 98.55(12) . . ?
C3 Mo1 P2 104.91(12) . . ?
C1 Mo1 P2 125.55(12) . . ?
C4 Mo1 P2 137.35(11) . . ?
C5 Mo1 P2 157.74(11) . . ?
Ge1 Mo1 P2 95.75(4) . . ?
C2 Mo1 P1 133.40(11) . . ?
C3 Mo1 P1 99.18(11) . . ?
C1 Mo1 P1 150.21(12) . . ?
C4 Mo1 P1 91.89(11) . . ?
C5 Mo1 P1 117.26(12) . . ?
Ge1 Mo1 P1 86.57(3) . . ?
P2 Mo1 P1 77.77(4) . . ?
C2 Mo1 H1 84(4) . . ?
C3 Mo1 H1 119(4) . . ?
C1 Mo1 H1 77(3) . . ?
C4 Mo1 H1 135(3) . . ?
C5 Mo1 H1 106(3) . . ?
Ge1 Mo1 H1 68(4) . . ?
P2 Mo1 H1 67(4) . . ?
P1 Mo1 H1 133(3) . . ?
C24 C23 C28 117.3(4) . . ?
C24 C23 Ge1 121.0(3) . . ?
C28 C23 Ge1 121.6(3) . . ?
C23 Ge1 C17 98.02(17) . . ?
C23 Ge1 Mo1 134.61(12) . . ?
C17 Ge1 Mo1 127.18(13) . . ?
C57 C52 C53 116.7(4) . . ?
C57 C52 Ge2 119.0(3) . . ?
C53 C52 Ge2 124.3(3) . . ?
C52 Ge2 C46 98.38(18) . . ?
C52 Ge2 Mo2 129.36(13) . . ?
C46 Ge2 Mo2 131.66(13) . . ?
C52 Ge2 H2 79(3) . . ?
C46 Ge2 H2 160(3) . . ?
Mo2 Ge2 H2 52(3) . . ?
C48 C49 C50 119.3(5) . . ?
C48 C49 H49A 120.3 . . ?
C50 C49 H49A 120.3 . . ?
C27 C28 C23 121.5(4) . . ?
C27 C28 H28A 119.3 . . ?
C23 C28 H28A 119.3 . . ?
C30 Mo2 C31 35.64(17) . . ?
C30 Mo2 C33 59.04(16) . . ?
C31 Mo2 C33 58.77(17) . . ?
C30 Mo2 C34 35.54(16) . . ?
C31 Mo2 C34 59.11(18) . . ?
C33 Mo2 C34 35.50(16) . . ?
C30 Mo2 C32 59.01(17) . . ?
C31 Mo2 C32 35.31(17) . . ?
C33 Mo2 C32 35.08(16) . . ?
C34 Mo2 C32 58.87(16) . . ?
C30 Mo2 Ge2 157.31(12) . . ?
C31 Mo2 Ge2 124.77(13) . . ?
C33 Mo2 Ge2 103.08(12) . . ?
C34 Mo2 Ge2 135.02(12) . . ?
C32 Mo2 Ge2 98.29(12) . . ?
C30 Mo2 P4 106.59(13) . . ?
C31 Mo2 P4 140.91(14) . . ?
C33 Mo2 P4 119.29(12) . . ?
C34 Mo2 P4 96.22(12) . . ?
C32 Mo2 P4 153.67(13) . . ?
Ge2 Mo2 P4 94.26(5) . . ?
C30 Mo2 P3 101.91(12) . . ?
C31 Mo2 P3 97.49(13) . . ?
C33 Mo2 P3 156.25(12) . . ?
C34 Mo2 P3 134.00(12) . . ?
C32 Mo2 P3 124.69(13) . . ?
Ge2 Mo2 P3 90.96(4) . . ?
P4 Mo2 P3 77.87(5) . . ?
C30 Mo2 H2 124(3) . . ?
C31 Mo2 H2 130(3) . . ?
C33 Mo2 H2 72(3) . . ?
C34 Mo2 H2 88(3) . . ?
C32 Mo2 H2 96(3) . . ?
Ge2 Mo2 H2 53(3) . . ?
P4 Mo2 H2 73(3) . . ?
P3 Mo2 H2 131(3) . . ?
C16 P1 C15 97.8(2) . . ?
C16 P1 C14 100.6(2) . . ?
C15 P1 C14 99.0(2) . . ?
C16 P1 Mo1 127.41(15) . . ?
C15 P1 Mo1 116.97(15) . . ?
C14 P1 Mo1 110.56(15) . . ?
C51 C46 C47 117.9(4) . . ?
C51 C46 Ge2 123.8(3) . . ?
C47 C46 Ge2 118.4(3) . . ?
C11 P2 C12 99.3(3) . . ?
C11 P2 C13 98.9(2) . . ?
C12 P2 C13 101.3(2) . . ?
C11 P2 Mo1 121.62(18) . . ?
C12 P2 Mo1 117.85(17) . . ?
C13 P2 Mo1 114.25(16) . . ?
C46 C47 C48 121.0(4) . . ?
C46 C47 H47A 119.5 . . ?
C48 C47 H47A 119.5 . . ?
C14 C13 P2 108.9(3) . . ?
C14 C13 H13A 109.9 . . ?
P2 C13 H13A 109.9 . . ?
C14 C13 H13B 109.9 . . ?
P2 C13 H13B 109.9 . . ?
H13A C13 H13B 108.3 . . ?
C41 P3 C40 98.3(3) . . ?
C41 P3 C42 100.5(3) . . ?
C40 P3 C42 100.3(3) . . ?
C41 P3 Mo2 122.98(19) . . ?
C40 P3 Mo2 119.62(18) . . ?
C42 P3 Mo2 111.30(17) . . ?
C13 C14 P1 108.4(3) . . ?
C13 C14 H14A 110.0 . . ?
P1 C14 H14A 110.0 . . ?
C13 C14 H14B 110.0 . . ?
P1 C14 H14B 110.0 . . ?
H14A C14 H14B 108.4 . . ?
C43 P4 C45 83.5(6) . . ?
C43 P4 C44 118.8(5) . . ?
C45 P4 C44 97.2(3) . . ?
C43 P4 C43A 35.0(5) . . ?
C45 P4 C43A 107.5(5) . . ?
C44 P4 C43A 90.2(4) . . ?
C43 P4 Mo2 107.5(4) . . ?
C45 P4 Mo2 122.2(3) . . ?
C44 P4 Mo2 121.8(2) . . ?
C43A P4 Mo2 112.6(2) . . ?
C17 C22 C21 121.8(4) . . ?
C17 C22 H22A 119.1 . . ?
C21 C22 H22A 119.1 . . ?
C22 C17 C18 116.9(4) . . ?
C22 C17 Ge1 123.0(3) . . ?
C18 C17 Ge1 120.1(3) . . ?
C4 C9 H9A 109.5 . . ?
C4 C9 H9B 109.5 . . ?
H9A C9 H9B 109.5 . . ?
C4 C9 H9C 109.5 . . ?
H9A C9 H9C 109.5 . . ?
H9B C9 H9C 109.5 . . ?
C18 C19 C20 120.3(5) . . ?
C18 C19 H19A 119.8 . . ?
C20 C19 H19A 119.8 . . ?
P1 C15 H15A 109.5 . . ?
P1 C15 H15B 109.5 . . ?
H15A C15 H15B 109.5 . . ?
P1 C15 H15C 109.5 . . ?
H15A C15 H15C 109.5 . . ?
H15B C15 H15C 109.5 . . ?
C19 C18 C17 121.7(4) . . ?
C19 C18 H18A 119.1 . . ?
C17 C18 H18A 119.1 . . ?
C33 C34 C30 107.5(4) . . ?
C33 C34 C39 124.2(4) . . ?
C30 C34 C39 127.3(4) . . ?
C33 C34 Mo2 72.1(3) . . ?
C30 C34 Mo2 71.9(3) . . ?
C39 C34 Mo2 130.1(3) . . ?
C46 C51 C50 121.7(4) . . ?
C46 C51 H51A 119.1 . . ?
C50 C51 H51A 119.1 . . ?
C56 C57 C52 122.2(5) . . ?
C56 C57 H57A 118.9 . . ?
C52 C57 H57A 118.9 . . ?
C23 C24 C25 121.4(4) . . ?
C23 C24 H24A 119.3 . . ?
C25 C24 H24A 119.3 . . ?
C2 C7 H7A 109.5 . . ?
C2 C7 H7B 109.5 . . ?
H7A C7 H7B 109.5 . . ?
C2 C7 H7C 109.5 . . ?
H7A C7 H7C 109.5 . . ?
H7B C7 H7C 109.5 . . ?
C49 C48 C47 119.8(4) . . ?
C49 C48 H48A 120.1 . . ?
C47 C48 H48A 120.1 . . ?
C5 C1 C2 107.6(4) . . ?
C5 C1 C6 126.4(4) . . ?
C2 C1 C6 125.1(4) . . ?
C5 C1 Mo1 74.7(2) . . ?
C2 C1 Mo1 70.4(2) . . ?
C6 C1 Mo1 128.4(3) . . ?
C5 C4 C3 108.2(4) . . ?
C5 C4 C9 124.0(4) . . ?
C3 C4 C9 126.7(4) . . ?
C5 C4 Mo1 73.2(3) . . ?
C3 C4 Mo1 70.3(2) . . ?
C9 C4 Mo1 131.2(3) . . ?
C26 C25 C24 119.9(4) . . ?
C26 C25 H25A 120.0 . . ?
C24 C25 H25A 120.0 . . ?
C54 C53 C52 121.0(5) . . ?
C54 C53 H53A 119.5 . . ?
C52 C53 H53A 119.5 . . ?
C21 C20 C19 119.1(4) . . ?
C21 C20 H20A 120.4 . . ?
C19 C20 H20A 120.4 . . ?
C54 C55 C56 119.3(5) . . ?
C54 C55 H55A 120.3 . . ?
C56 C55 H55A 120.3 . . ?
C2 C3 C4 108.0(4) . . ?
C2 C3 C8 124.7(4) . . ?
C4 C3 C8 126.0(4) . . ?
C2 C3 Mo1 70.7(2) . . ?
C4 C3 Mo1 74.3(2) . . ?
C8 C3 Mo1 130.8(3) . . ?
C25 C26 C27 119.5(4) . . ?
C25 C26 H26A 120.2 . . ?
C27 C26 H26A 120.2 . . ?
P2 C11 H11A 109.5 . . ?
P2 C11 H11B 109.5 . . ?
H11A C11 H11B 109.5 . . ?
P2 C11 H11C 109.5 . . ?
H11A C11 H11C 109.5 . . ?
H11B C11 H11C 109.5 . . ?
P3 C40 H40A 109.5 . . ?
P3 C40 H40B 109.5 . . ?
H40A C40 H40B 109.5 . . ?
P3 C40 H40C 109.5 . . ?
H40A C40 H40C 109.5 . . ?
H40B C40 H40C 109.5 . . ?
C26 C27 C28 120.3(4) . . ?
C26 C27 H27A 119.8 . . ?
C28 C27 H27A 119.8 . . ?
P1 C16 H16A 109.5 . . ?
P1 C16 H16B 109.5 . . ?
H16A C16 H16B 109.5 . . ?
P1 C16 H16C 109.5 . . ?
H16A C16 H16C 109.5 . . ?
H16B C16 H16C 109.5 . . ?
C3 C8 H8A 109.5 . . ?
C3 C8 H8B 109.5 . . ?
H8A C8 H8B 109.5 . . ?
C3 C8 H8C 109.5 . . ?
H8A C8 H8C 109.5 . . ?
H8B C8 H8C 109.5 . . ?
C4 C5 C1 108.8(4) . . ?
C4 C5 C10 125.2(4) . . ?
C1 C5 C10 125.6(4) . . ?
C4 C5 Mo1 72.4(3) . . ?
C1 C5 Mo1 70.2(2) . . ?
C10 C5 Mo1 128.8(3) . . ?
C57 C56 C55 119.8(5) . . ?
C57 C56 H56A 120.1 . . ?
C55 C56 H56A 120.1 . . ?
C20 C21 C22 120.1(4) . . ?
C20 C21 H21A 119.9 . . ?
C22 C21 H21A 119.9 . . ?
C49 C50 C51 120.2(4) . . ?
C49 C50 H50A 119.9 . . ?
C51 C50 H50A 119.9 . . ?
C43A C42 C43 47.1(6) . . ?
C43A C42 P3 114.1(5) . . ?
C43 C42 P3 111.2(5) . . ?
C43A C42 H42A 135.9 . . ?
C43 C42 H42A 109.4 . . ?
P3 C42 H42A 109.4 . . ?
C43A C42 H42B 64.3 . . ?
C43 C42 H42B 109.4 . . ?
P3 C42 H42B 109.4 . . ?
H42A C42 H42B 108.0 . . ?
C3 C2 C1 107.3(4) . . ?
C3 C2 C7 126.8(4) . . ?
C1 C2 C7 124.5(4) . . ?
C3 C2 Mo1 73.2(2) . . ?
C1 C2 Mo1 73.2(2) . . ?
C7 C2 Mo1 129.3(3) . . ?
C5 C10 H10A 109.5 . . ?
C5 C10 H10B 109.5 . . ?
H10A C10 H10B 109.5 . . ?
C5 C10 H10C 109.5 . . ?
H10A C10 H10C 109.5 . . ?
H10B C10 H10C 109.5 . . ?
C32 C33 C34 108.5(4) . . ?
C32 C33 C38 127.0(4) . . ?
C34 C33 C38 124.0(4) . . ?
C32 C33 Mo2 72.8(3) . . ?
C34 C33 Mo2 72.4(3) . . ?
C38 C33 Mo2 127.0(3) . . ?
C34 C39 H39A 109.5 . . ?
C34 C39 H39B 109.5 . . ?
H39A C39 H39B 109.5 . . ?
C34 C39 H39C 109.5 . . ?
H39A C39 H39C 109.5 . . ?
H39B C39 H39C 109.5 . . ?
C33 C32 C31 108.2(4) . . ?
C33 C32 C37 124.5(5) . . ?
C31 C32 C37 127.0(5) . . ?
C33 C32 Mo2 72.2(3) . . ?
C31 C32 Mo2 71.9(3) . . ?
C37 C32 Mo2 127.2(3) . . ?
C55 C54 C53 121.0(5) . . ?
C55 C54 H54A 119.5 . . ?
C53 C54 H54A 119.5 . . ?
P3 C41 H41A 109.5 . . ?
P3 C41 H41B 109.5 . . ?
H41A C41 H41B 109.5 . . ?
P3 C41 H41C 109.5 . . ?
H41A C41 H41C 109.5 . . ?
H41B C41 H41C 109.5 . . ?
C32 C37 H37A 109.5 . . ?
C32 C37 H37B 109.5 . . ?
H37A C37 H37B 109.5 . . ?
C32 C37 H37C 109.5 . . ?
H37A C37 H37C 109.5 . . ?
H37B C37 H37C 109.5 . . ?
P2 C12 H12A 109.5 . . ?
P2 C12 H12B 109.5 . . ?
H12A C12 H12B 109.5 . . ?
P2 C12 H12C 109.5 . . ?
H12A C12 H12C 109.5 . . ?
H12B C12 H12C 109.5 . . ?
C42 C43 P4 113.5(8) . . ?
C42 C43 H43A 108.9 . . ?
P4 C43 H43A 108.9 . . ?
C42 C43 H43B 108.9 . . ?
P4 C43 H43B 108.9 . . ?
H43A C43 H43B 107.7 . . ?
C42 C43A P4 107.2(6) . . ?
C42 C43A H43C 110.3 . . ?
P4 C43A H43C 110.3 . . ?
C42 C43A H43D 110.3 . . ?
P4 C43A H43D 110.3 . . ?
H43C C43A H43D 108.5 . . ?
C33 C38 H38A 109.5 . . ?
C33 C38 H38B 109.5 . . ?
H38A C38 H38B 109.5 . . ?
C33 C38 H38C 109.5 . . ?
H38A C38 H38C 109.5 . . ?
H38B C38 H38C 109.5 . . ?
P4 C44 H44A 109.5 . . ?
P4 C44 H44B 109.5 . . ?
H44A C44 H44B 109.5 . . ?
P4 C44 H44C 109.5 . . ?
H44A C44 H44C 109.5 . . ?
H44B C44 H44C 109.5 . . ?
C32 C31 C30 108.0(4) . . ?
C32 C31 C36 124.8(5) . . ?
C30 C31 C36 126.6(5) . . ?
C32 C31 Mo2 72.8(3) . . ?
C30 C31 Mo2 72.2(3) . . ?
C36 C31 Mo2 127.5(4) . . ?
C31 C36 H36A 109.5 . . ?
C31 C36 H36B 109.5 . . ?
H36A C36 H36B 109.5 . . ?
C31 C36 H36C 109.5 . . ?
H36A C36 H36C 109.5 . . ?
H36B C36 H36C 109.5 . . ?
C34 C30 C31 107.7(4) . . ?
C34 C30 C35 124.3(5) . . ?
C31 C30 C35 127.2(5) . . ?
C34 C30 Mo2 72.5(3) . . ?
C31 C30 Mo2 72.2(3) . . ?
C35 C30 Mo2 128.6(3) . . ?
C1 C6 H6A 109.5 . . ?
C1 C6 H6B 109.5 . . ?
H6A C6 H6B 109.5 . . ?
C1 C6 H6C 109.5 . . ?
H6A C6 H6C 109.5 . . ?
H6B C6 H6C 109.5 . . ?
C30 C35 H35A 109.5 . . ?
C30 C35 H35B 109.5 . . ?
H35A C35 H35B 109.5 . . ?
C30 C35 H35C 109.5 . . ?
H35A C35 H35C 109.5 . . ?
H35B C35 H35C 109.5 . . ?
P4 C45 H45A 109.5 . . ?
P4 C45 H45B 109.5 . . ?
H45A C45 H45B 109.5 . . ?
P4 C45 H45C 109.5 . . ?
H45A C45 H45C 109.5 . . ?
H45B C45 H45C 109.5 . . ?

loop_
_geom_bond_atom_site_label_1
_geom_bond_atom_site_label_2
_geom_bond_distance
_geom_bond_site_symmetry_2
_geom_bond_publ_flag
Mo1 C2 2.287(4) . ?
Mo1 C3 2.321(4) . ?
Mo1 C1 2.325(4) . ?
Mo1 C4 2.372(5) . ?
Mo1 C5 2.383(4) . ?
Mo1 Ge1 2.4142(7) . ?
Mo1 P2 2.4156(13) . ?
Mo1 P1 2.4522(13) . ?
Mo1 H1 1.56(10) . ?
C23 C24 1.393(6) . ?
C23 C28 1.397(6) . ?
C23 Ge1 1.999(4) . ?
Ge1 C17 1.999(4) . ?
C52 C57 1.392(6) . ?
C52 C53 1.406(6) . ?
C52 Ge2 1.986(4) . ?
Ge2 C46 2.003(4) . ?
Ge2 Mo2 2.3830(7) . ?
Ge2 H2 1.98(10) . ?
C49 C48 1.375(7) . ?
C49 C50 1.384(6) . ?
C49 H49A 0.9300 . ?
C28 C27 1.387(6) . ?
C28 H28A 0.9300 . ?
Mo2 C30 2.325(5) . ?
Mo2 C31 2.325(5) . ?
Mo2 C33 2.328(5) . ?
Mo2 C34 2.332(5) . ?
Mo2 C32 2.335(5) . ?
Mo2 P4 2.3972(17) . ?
Mo2 P3 2.4284(14) . ?
Mo2 H2 1.94(10) . ?
P1 C16 1.822(4) . ?
P1 C15 1.844(5) . ?
P1 C14 1.849(5) . ?
C46 C51 1.371(6) . ?
C46 C47 1.392(6) . ?
P2 C11 1.831(5) . ?
P2 C12 1.848(5) . ?
P2 C13 1.854(4) . ?
C47 C48 1.406(6) . ?
C47 H47A 0.9300 . ?
C13 C14 1.534(6) . ?
C13 H13A 0.9700 . ?
C13 H13B 0.9700 . ?
P3 C41 1.824(5) . ?
P3 C40 1.834(5) . ?
P3 C42 1.837(5) . ?
C14 H14A 0.9700 . ?
C14 H14B 0.9700 . ?
P4 C43 1.774(12) . ?
P4 C45 1.793(7) . ?
P4 C44 1.824(6) . ?
P4 C43A 1.962(8) . ?
C22 C17 1.390(6) . ?
C22 C21 1.393(6) . ?
C22 H22A 0.9300 . ?
C17 C18 1.396(6) . ?
C9 C4 1.508(6) . ?
C9 H9A 0.9600 . ?
C9 H9B 0.9600 . ?
C9 H9C 0.9600 . ?
C19 C18 1.383(6) . ?
C19 C20 1.387(7) . ?
C19 H19A 0.9300 . ?
C15 H15A 0.9600 . ?
C15 H15B 0.9600 . ?
C15 H15C 0.9600 . ?
C18 H18A 0.9300 . ?
C34 C33 1.421(6) . ?
C34 C30 1.421(7) . ?
C34 C39 1.507(7) . ?
C51 C50 1.388(6) . ?
C51 H51A 0.9300 . ?
C57 C56 1.386(6) . ?
C57 H57A 0.9300 . ?
C24 C25 1.398(6) . ?
C24 H24A 0.9300 . ?
C7 C2 1.492(6) . ?
C7 H7A 0.9600 . ?
C7 H7B 0.9600 . ?
C7 H7C 0.9600 . ?
C48 H48A 0.9300 . ?
C1 C5 1.419(6) . ?
C1 C2 1.441(6) . ?
C1 C6 1.500(6) . ?
C4 C5 1.406(6) . ?
C4 C3 1.428(6) . ?
C25 C26 1.382(7) . ?
C25 H25A 0.9300 . ?
C53 C54 1.387(6) . ?
C53 H53A 0.9300 . ?
C20 C21 1.378(7) . ?
C20 H20A 0.9300 . ?
C55 C54 1.370(7) . ?
C55 C56 1.386(7) . ?
C55 H55A 0.9300 . ?
C3 C2 1.428(6) . ?
C3 C8 1.522(6) . ?
C26 C27 1.383(6) . ?
C26 H26A 0.9300 . ?
C11 H11A 0.9600 . ?
C11 H11B 0.9600 . ?
C11 H11C 0.9600 . ?
C40 H40A 0.9600 . ?
C40 H40B 0.9600 . ?
C40 H40C 0.9600 . ?
C27 H27A 0.9300 . ?
C16 H16A 0.9600 . ?
C16 H16B 0.9600 . ?
C16 H16C 0.9600 . ?
C8 H8A 0.9600 . ?
C8 H8B 0.9600 . ?
C8 H8C 0.9600 . ?
C5 C10 1.506(6) . ?
C56 H56A 0.9300 . ?
C21 H21A 0.9300 . ?
C50 H50A 0.9300 . ?
C42 C43A 1.380(10) . ?
C42 C43 1.462(14) . ?
C42 H42A 0.9700 . ?
C42 H42B 0.9700 . ?
C10 H10A 0.9600 . ?
C10 H10B 0.9600 . ?
C10 H10C 0.9600 . ?
C33 C32 1.405(7) . ?
C33 C38 1.525(6) . ?
C39 H39A 0.9600 . ?
C39 H39B 0.9600 . ?
C39 H39C 0.9600 . ?
C32 C31 1.413(7) . ?
C32 C37 1.512(7) . ?
C54 H54A 0.9300 . ?
C41 H41A 0.9600 . ?
C41 H41B 0.9600 . ?
C41 H41C 0.9600 . ?
C37 H37A 0.9600 . ?
C37 H37B 0.9600 . ?
C37 H37C 0.9600 . ?
C12 H12A 0.9600 . ?
C12 H12B 0.9600 . ?
C12 H12C 0.9600 . ?
C43 H43A 0.9700 . ?
C43 H43B 0.9700 . ?
C43A H43C 0.9700 . ?
C43A H43D 0.9700 . ?
C38 H38A 0.9600 . ?
C38 H38B 0.9600 . ?
C38 H38C 0.9600 . ?
C44 H44A 0.9600 . ?
C44 H44B 0.9600 . ?
C44 H44C 0.9600 . ?
C31 C30 1.423(7) . ?
C31 C36 1.510(7) . ?
C36 H36A 0.9600 . ?
C36 H36B 0.9600 . ?
C36 H36C 0.9600 . ?
C30 C35 1.512(6) . ?
C6 H6A 0.9600 . ?
C6 H6B 0.9600 . ?
C6 H6C 0.9600 . ?
C35 H35A 0.9600 . ?
C35 H35B 0.9600 . ?
C35 H35C 0.9600 . ?
C45 H45A 0.9600 . ?
C45 H45B 0.9600 . ?
C45 H45C 0.9600 . ?

loop_
_geom_torsion_atom_site_label_1
_geom_torsion_atom_site_label_2
_geom_torsion_atom_site_label_3
_geom_torsion_atom_site_label_4
_geom_torsion
_geom_torsion_site_symmetry_1
_geom_torsion_site_symmetry_2
_geom_torsion_site_symmetry_3
_geom_torsion_site_symmetry_4
_geom_torsion_publ_flag
C24 C23 Ge1 C17 92.7(4) . . . . ?
C28 C23 Ge1 C17 -90.4(4) . . . . ?
C24 C23 Ge1 Mo1 -82.4(4) . . . . ?
C28 C23 Ge1 Mo1 94.5(3) . . . . ?
C2 Mo1 Ge1 C23 -158.0(3) . . . . ?
C3 Mo1 Ge1 C23 -92.7(4) . . . . ?
C1 Mo1 Ge1 C23 -138.5(2) . . . . ?
C4 Mo1 Ge1 C23 -75.6(2) . . . . ?
C5 Mo1 Ge1 C23 -102.8(2) . . . . ?
P2 Mo1 Ge1 C23 91.63(19) . . . . ?
P1 Mo1 Ge1 C23 14.30(19) . . . . ?
C2 Mo1 Ge1 C17 28.1(2) . . . . ?
C3 Mo1 Ge1 C17 93.3(3) . . . . ?
C1 Mo1 Ge1 C17 47.5(2) . . . . ?
C4 Mo1 Ge1 C17 110.5(2) . . . . ?
C5 Mo1 Ge1 C17 83.25(19) . . . . ?
P2 Mo1 Ge1 C17 -82.30(16) . . . . ?
P1 Mo1 Ge1 C17 -159.63(16) . . . . ?
C57 C52 Ge2 C46 -107.7(4) . . . . ?
C53 C52 Ge2 C46 72.8(4) . . . . ?
C57 C52 Ge2 Mo2 64.2(4) . . . . ?
C53 C52 Ge2 Mo2 -115.3(4) . . . . ?
C24 C23 C28 C27 2.0(6) . . . . ?
Ge1 C23 C28 C27 -174.9(3) . . . . ?
C52 Ge2 Mo2 C30 -106.7(4) . . . . ?
C46 Ge2 Mo2 C30 62.5(4) . . . . ?
C52 Ge2 Mo2 C31 -132.0(2) . . . . ?
C46 Ge2 Mo2 C31 37.2(2) . . . . ?
C52 Ge2 Mo2 C33 -71.2(2) . . . . ?
C46 Ge2 Mo2 C33 98.1(2) . . . . ?
C52 Ge2 Mo2 C34 -52.9(2) . . . . ?
C46 Ge2 Mo2 C34 116.3(2) . . . . ?
C52 Ge2 Mo2 C32 -106.6(2) . . . . ?
C46 Ge2 Mo2 C32 62.7(2) . . . . ?
C52 Ge2 Mo2 P4 50.24(17) . . . . ?
C46 Ge2 Mo2 P4 -140.54(17) . . . . ?
C52 Ge2 Mo2 P3 128.15(17) . . . . ?
C46 Ge2 Mo2 P3 -62.63(17) . . . . ?
C2 Mo1 P1 C16 126.7(3) . . . . ?
C3 Mo1 P1 C16 113.5(2) . . . . ?
C1 Mo1 P1 C16 72.0(3) . . . . ?
C4 Mo1 P1 C16 78.7(2) . . . . ?
C5 Mo1 P1 C16 54.5(2) . . . . ?
Ge1 Mo1 P1 C16 -46.4(2) . . . . ?
P2 Mo1 P1 C16 -143.1(2) . . . . ?
C2 Mo1 P1 C15 1.2(3) . . . . ?
C3 Mo1 P1 C15 -12.0(2) . . . . ?
C1 Mo1 P1 C15 -53.5(3) . . . . ?
C4 Mo1 P1 C15 -46.8(2) . . . . ?
C5 Mo1 P1 C15 -71.0(2) . . . . ?
Ge1 Mo1 P1 C15 -171.91(19) . . . . ?
P2 Mo1 P1 C15 91.4(2) . . . . ?
C2 Mo1 P1 C14 -111.0(2) . . . . ?
C3 Mo1 P1 C14 -124.2(2) . . . . ?
C1 Mo1 P1 C14 -165.7(3) . . . . ?
C4 Mo1 P1 C14 -159.0(2) . . . . ?
C5 Mo1 P1 C14 176.8(2) . . . . ?
Ge1 Mo1 P1 C14 75.88(17) . . . . ?
P2 Mo1 P1 C14 -20.77(17) . . . . ?
C52 Ge2 C46 C51 -22.0(4) . . . . ?
Mo2 Ge2 C46 C51 166.4(3) . . . . ?
C52 Ge2 C46 C47 158.7(3) . . . . ?
Mo2 Ge2 C46 C47 -12.9(4) . . . . ?
C2 Mo1 P2 C11 11.7(2) . . . . ?
C3 Mo1 P2 C11 -24.7(2) . . . . ?
C1 Mo1 P2 C11 38.4(3) . . . . ?
C4 Mo1 P2 C11 -41.7(3) . . . . ?
C5 Mo1 P2 C11 14.0(4) . . . . ?
Ge1 Mo1 P2 C11 153.7(2) . . . . ?
P1 Mo1 P2 C11 -121.1(2) . . . . ?
C2 Mo1 P2 C12 -111.1(2) . . . . ?
C3 Mo1 P2 C12 -147.4(2) . . . . ?
C1 Mo1 P2 C12 -84.3(2) . . . . ?
C4 Mo1 P2 C12 -164.5(3) . . . . ?
C5 Mo1 P2 C12 -108.8(4) . . . . ?
Ge1 Mo1 P2 C12 31.0(2) . . . . ?
P1 Mo1 P2 C12 116.2(2) . . . . ?
C2 Mo1 P2 C13 130.1(2) . . . . ?
C3 Mo1 P2 C13 93.8(2) . . . . ?
C1 Mo1 P2 C13 156.9(2) . . . . ?
C4 Mo1 P2 C13 76.7(2) . . . . ?
C5 Mo1 P2 C13 132.5(3) . . . . ?
Ge1 Mo1 P2 C13 -87.78(18) . . . . ?
P1 Mo1 P2 C13 -2.57(18) . . . . ?
C51 C46 C47 C48 -0.3(6) . . . . ?
Ge2 C46 C47 C48 179.0(3) . . . . ?
C11 P2 C13 C14 161.1(4) . . . . ?
C12 P2 C13 C14 -97.4(4) . . . . ?
Mo1 P2 C13 C14 30.4(4) . . . . ?
C30 Mo2 P3 C41 -122.3(2) . . . . ?
C31 Mo2 P3 C41 -86.4(2) . . . . ?
C33 Mo2 P3 C41 -88.0(4) . . . . ?
C34 Mo2 P3 C41 -140.1(3) . . . . ?
C32 Mo2 P3 C41 -61.9(3) . . . . ?
Ge2 Mo2 P3 C41 38.9(2) . . . . ?
P4 Mo2 P3 C41 133.0(2) . . . . ?
C30 Mo2 P3 C40 2.2(2) . . . . ?
C31 Mo2 P3 C40 38.1(2) . . . . ?
C33 Mo2 P3 C40 36.5(4) . . . . ?
C34 Mo2 P3 C40 -15.5(3) . . . . ?
C32 Mo2 P3 C40 62.6(3) . . . . ?
Ge2 Mo2 P3 C40 163.4(2) . . . . ?
P4 Mo2 P3 C40 -102.4(2) . . . . ?
C30 Mo2 P3 C42 118.5(3) . . . . ?
C31 Mo2 P3 C42 154.4(3) . . . . ?
C33 Mo2 P3 C42 152.8(4) . . . . ?
C34 Mo2 P3 C42 100.8(3) . . . . ?
C32 Mo2 P3 C42 178.9(3) . . . . ?
Ge2 Mo2 P3 C42 -80.3(2) . . . . ?
P4 Mo2 P3 C42 13.9(2) . . . . ?
P2 C13 C14 P1 -46.8(4) . . . . ?
C16 P1 C14 C13 -177.2(3) . . . . ?
C15 P1 C14 C13 -77.5(3) . . . . ?
Mo1 P1 C14 C13 45.9(3) . . . . ?
C30 Mo2 P4 C43 -129.8(6) . . . . ?
C31 Mo2 P4 C43 -117.8(6) . . . . ?
C33 Mo2 P4 C43 166.9(6) . . . . ?
C34 Mo2 P4 C43 -164.5(6) . . . . ?
C32 Mo2 P4 C43 177.7(6) . . . . ?
Ge2 Mo2 P4 C43 59.3(5) . . . . ?
P3 Mo2 P4 C43 -30.8(5) . . . . ?
C30 Mo2 P4 C45 136.8(5) . . . . ?
C31 Mo2 P4 C45 148.8(5) . . . . ?
C33 Mo2 P4 C45 73.4(5) . . . . ?
C34 Mo2 P4 C45 102.1(5) . . . . ?
C32 Mo2 P4 C45 84.3(6) . . . . ?
Ge2 Mo2 P4 C45 -34.1(5) . . . . ?
P3 Mo2 P4 C45 -124.2(5) . . . . ?
C30 Mo2 P4 C44 12.4(3) . . . . ?
C31 Mo2 P4 C44 24.4(4) . . . . ?
C33 Mo2 P4 C44 -51.0(3) . . . . ?
C34 Mo2 P4 C44 -22.3(3) . . . . ?
C32 Mo2 P4 C44 -40.1(4) . . . . ?
Ge2 Mo2 P4 C44 -158.5(3) . . . . ?
P3 Mo2 P4 C44 111.4(3) . . . . ?
C30 Mo2 P4 C43A -92.8(4) . . . . ?
C31 Mo2 P4 C43A -80.8(4) . . . . ?
C33 Mo2 P4 C43A -156.2(4) . . . . ?
C34 Mo2 P4 C43A -127.6(4) . . . . ?
C32 Mo2 P4 C43A -145.3(5) . . . . ?
Ge2 Mo2 P4 C43A 96.2(4) . . . . ?
P3 Mo2 P4 C43A 6.2(4) . . . . ?
C21 C22 C17 C18 0.8(7) . . . . ?
C21 C22 C17 Ge1 179.1(3) . . . . ?
C23 Ge1 C17 C22 5.9(4) . . . . ?
Mo1 Ge1 C17 C22 -178.5(3) . . . . ?
C23 Ge1 C17 C18 -175.9(4) . . . . ?
Mo1 Ge1 C17 C18 -0.2(4) . . . . ?
C20 C19 C18 C17 1.2(7) . . . . ?
C22 C17 C18 C19 -1.1(7) . . . . ?
Ge1 C17 C18 C19 -179.5(4) . . . . ?
C30 Mo2 C34 C33 116.0(4) . . . . ?
C31 Mo2 C34 C33 78.4(3) . . . . ?
C32 Mo2 C34 C33 36.9(3) . . . . ?
Ge2 Mo2 C34 C33 -31.6(3) . . . . ?
P4 Mo2 C34 C33 -134.0(3) . . . . ?
P3 Mo2 C34 C33 146.9(2) . . . . ?
C31 Mo2 C34 C30 -37.7(3) . . . . ?
C33 Mo2 C34 C30 -116.0(4) . . . . ?
C32 Mo2 C34 C30 -79.1(3) . . . . ?
Ge2 Mo2 C34 C30 -147.6(2) . . . . ?
P4 Mo2 C34 C30 110.0(3) . . . . ?
P3 Mo2 C34 C30 30.8(3) . . . . ?
C30 Mo2 C34 C39 -123.9(6) . . . . ?
C31 Mo2 C34 C39 -161.6(5) . . . . ?
C33 Mo2 C34 C39 120.0(6) . . . . ?
C32 Mo2 C34 C39 157.0(5) . . . . ?
Ge2 Mo2 C34 C39 88.4(4) . . . . ?
P4 Mo2 C34 C39 -14.0(4) . . . . ?
P3 Mo2 C34 C39 -93.1(5) . . . . ?
C47 C46 C51 C50 2.2(6) . . . . ?
Ge2 C46 C51 C50 -177.0(3) . . . . ?
C53 C52 C57 C56 -1.8(7) . . . . ?
Ge2 C52 C57 C56 178.6(4) . . . . ?
C28 C23 C24 C25 -2.7(7) . . . . ?
Ge1 C23 C24 C25 174.3(3) . . . . ?
C50 C49 C48 C47 1.0(6) . . . . ?
C46 C47 C48 C49 -1.3(7) . . . . ?
C2 Mo1 C1 C5 -115.5(4) . . . . ?
C3 Mo1 C1 C5 -77.1(3) . . . . ?
C4 Mo1 C1 C5 -35.7(2) . . . . ?
Ge1 Mo1 C1 C5 85.8(2) . . . . ?
P2 Mo1 C1 C5 -164.2(2) . . . . ?
P1 Mo1 C1 C5 -27.8(4) . . . . ?
C3 Mo1 C1 C2 38.4(3) . . . . ?
C4 Mo1 C1 C2 79.9(3) . . . . ?
C5 Mo1 C1 C2 115.5(4) . . . . ?
Ge1 Mo1 C1 C2 -158.7(2) . . . . ?
P2 Mo1 C1 C2 -48.6(3) . . . . ?
P1 Mo1 C1 C2 87.8(3) . . . . ?
C2 Mo1 C1 C6 119.8(5) . . . . ?
C3 Mo1 C1 C6 158.2(5) . . . . ?
C4 Mo1 C1 C6 -160.3(5) . . . . ?
C5 Mo1 C1 C6 -124.6(5) . . . . ?
Ge1 Mo1 C1 C6 -38.9(4) . . . . ?
P2 Mo1 C1 C6 71.2(4) . . . . ?
P1 Mo1 C1 C6 -152.4(3) . . . . ?
C2 Mo1 C4 C5 79.1(3) . . . . ?
C3 Mo1 C4 C5 117.0(4) . . . . ?
C1 Mo1 C4 C5 36.4(2) . . . . ?
Ge1 Mo1 C4 C5 -52.6(3) . . . . ?
P2 Mo1 C4 C5 146.3(2) . . . . ?
P1 Mo1 C4 C5 -139.7(2) . . . . ?
C2 Mo1 C4 C3 -37.9(2) . . . . ?
C1 Mo1 C4 C3 -80.7(3) . . . . ?
C5 Mo1 C4 C3 -117.0(4) . . . . ?
Ge1 Mo1 C4 C3 -169.6(2) . . . . ?
P2 Mo1 C4 C3 29.3(3) . . . . ?
P1 Mo1 C4 C3 103.2(2) . . . . ?
C2 Mo1 C4 C9 -160.0(5) . . . . ?
C3 Mo1 C4 C9 -122.1(5) . . . . ?
C1 Mo1 C4 C9 157.2(5) . . . . ?
C5 Mo1 C4 C9 120.9(5) . . . . ?
Ge1 Mo1 C4 C9 68.3(4) . . . . ?
P2 Mo1 C4 C9 -92.8(4) . . . . ?
P1 Mo1 C4 C9 -18.9(4) . . . . ?
C23 C24 C25 C26 1.9(7) . . . . ?
C57 C52 C53 C54 1.3(7) . . . . ?
Ge2 C52 C53 C54 -179.2(4) . . . . ?
C18 C19 C20 C21 -0.8(7) . . . . ?
C5 C4 C3 C2 -0.8(5) . . . . ?
C9 C4 C3 C2 -169.6(4) . . . . ?
Mo1 C4 C3 C2 63.1(3) . . . . ?
C5 C4 C3 C8 166.7(4) . . . . ?
C9 C4 C3 C8 -2.1(7) . . . . ?
Mo1 C4 C3 C8 -129.4(4) . . . . ?
C5 C4 C3 Mo1 -63.9(3) . . . . ?
C9 C4 C3 Mo1 127.3(4) . . . . ?
C1 Mo1 C3 C2 -38.7(3) . . . . ?
C4 Mo1 C3 C2 -116.1(4) . . . . ?
C5 Mo1 C3 C2 -79.8(3) . . . . ?
Ge1 Mo1 C3 C2 -91.5(4) . . . . ?
P2 Mo1 C3 C2 84.0(2) . . . . ?
P1 Mo1 C3 C2 163.7(2) . . . . ?
C2 Mo1 C3 C4 116.1(4) . . . . ?
C1 Mo1 C3 C4 77.3(3) . . . . ?
C5 Mo1 C3 C4 36.2(2) . . . . ?
Ge1 Mo1 C3 C4 24.6(5) . . . . ?
P2 Mo1 C3 C4 -159.9(2) . . . . ?
P1 Mo1 C3 C4 -80.2(2) . . . . ?
C2 Mo1 C3 C8 -119.6(5) . . . . ?
C1 Mo1 C3 C8 -158.4(5) . . . . ?
C4 Mo1 C3 C8 124.3(5) . . . . ?
C5 Mo1 C3 C8 160.5(5) . . . . ?
Ge1 Mo1 C3 C8 148.9(3) . . . . ?
P2 Mo1 C3 C8 -35.6(4) . . . . ?
P1 Mo1 C3 C8 44.1(4) . . . . ?
C24 C25 C26 C27 -0.3(7) . . . . ?
C25 C26 C27 C28 -0.4(7) . . . . ?
C23 C28 C27 C26 -0.5(7) . . . . ?
C3 C4 C5 C1 0.9(5) . . . . ?
C9 C4 C5 C1 170.1(4) . . . . ?
Mo1 C4 C5 C1 -61.1(3) . . . . ?
C3 C4 C5 C10 -172.5(4) . . . . ?
C9 C4 C5 C10 -3.4(7) . . . . ?
Mo1 C4 C5 C10 125.4(4) . . . . ?
C3 C4 C5 Mo1 62.0(3) . . . . ?
C9 C4 C5 Mo1 -128.8(4) . . . . ?
C2 C1 C5 C4 -0.6(5) . . . . ?
C6 C1 C5 C4 -170.8(4) . . . . ?
Mo1 C1 C5 C4 62.5(3) . . . . ?
C2 C1 C5 C10 172.8(4) . . . . ?
C6 C1 C5 C10 2.7(7) . . . . ?
Mo1 C1 C5 C10 -124.1(5) . . . . ?
C2 C1 C5 Mo1 -63.1(3) . . . . ?
C6 C1 C5 Mo1 126.8(4) . . . . ?
C2 Mo1 C5 C4 -79.7(3) . . . . ?
C3 Mo1 C5 C4 -37.3(3) . . . . ?
C1 Mo1 C5 C4 -118.3(4) . . . . ?
Ge1 Mo1 C5 C4 138.5(2) . . . . ?
P2 Mo1 C5 C4 -82.4(4) . . . . ?
P1 Mo1 C5 C4 46.6(3) . . . . ?
C2 Mo1 C5 C1 38.6(2) . . . . ?
C3 Mo1 C5 C1 81.0(3) . . . . ?
C4 Mo1 C5 C1 118.3(4) . . . . ?
Ge1 Mo1 C5 C1 -103.2(2) . . . . ?
P2 Mo1 C5 C1 35.9(5) . . . . ?
P1 Mo1 C5 C1 164.9(2) . . . . ?
C2 Mo1 C5 C10 158.8(5) . . . . ?
C3 Mo1 C5 C10 -158.7(5) . . . . ?
C1 Mo1 C5 C10 120.3(5) . . . . ?
C4 Mo1 C5 C10 -121.4(5) . . . . ?
Ge1 Mo1 C5 C10 17.1(4) . . . . ?
P2 Mo1 C5 C10 156.2(3) . . . . ?
P1 Mo1 C5 C10 -74.8(4) . . . . ?
C52 C57 C56 C55 0.6(7) . . . . ?
C54 C55 C56 C57 1.1(8) . . . . ?
C19 C20 C21 C22 0.5(7) . . . . ?
C17 C22 C21 C20 -0.5(7) . . . . ?
C48 C49 C50 C51 0.9(6) . . . . ?
C46 C51 C50 C49 -2.5(7) . . . . ?
C41 P3 C42 C43A -173.4(6) . . . . ?
C40 P3 C42 C43A 86.0(7) . . . . ?
Mo2 P3 C42 C43A -41.6(7) . . . . ?
C41 P3 C42 C43 -122.2(7) . . . . ?
C40 P3 C42 C43 137.2(7) . . . . ?
Mo2 P3 C42 C43 9.6(8) . . . . ?
C4 C3 C2 C1 0.4(5) . . . . ?
C8 C3 C2 C1 -167.3(4) . . . . ?
Mo1 C3 C2 C1 65.9(3) . . . . ?
C4 C3 C2 C7 167.7(4) . . . . ?
C8 C3 C2 C7 -0.1(7) . . . . ?
Mo1 C3 C2 C7 -126.9(4) . . . . ?
C4 C3 C2 Mo1 -65.4(3) . . . . ?
C8 C3 C2 Mo1 126.9(4) . . . . ?
C5 C1 C2 C3 0.1(5) . . . . ?
C6 C1 C2 C3 170.4(4) . . . . ?
Mo1 C1 C2 C3 -65.9(3) . . . . ?
C5 C1 C2 C7 -167.5(4) . . . . ?
C6 C1 C2 C7 2.8(7) . . . . ?
Mo1 C1 C2 C7 126.6(4) . . . . ?
C5 C1 C2 Mo1 66.0(3) . . . . ?
C6 C1 C2 Mo1 -123.8(4) . . . . ?
C1 Mo1 C2 C3 114.5(4) . . . . ?
C4 Mo1 C2 C3 37.2(3) . . . . ?
C5 Mo1 C2 C3 77.4(3) . . . . ?
Ge1 Mo1 C2 C3 146.9(2) . . . . ?
P2 Mo1 C2 C3 -103.6(2) . . . . ?
P1 Mo1 C2 C3 -22.4(3) . . . . ?
C3 Mo1 C2 C1 -114.5(4) . . . . ?
C4 Mo1 C2 C1 -77.3(3) . . . . ?
C5 Mo1 C2 C1 -37.1(3) . . . . ?
Ge1 Mo1 C2 C1 32.4(3) . . . . ?
P2 Mo1 C2 C1 141.9(2) . . . . ?
P1 Mo1 C2 C1 -136.9(2) . . . . ?
C3 Mo1 C2 C7 124.2(5) . . . . ?
C1 Mo1 C2 C7 -121.3(5) . . . . ?
C4 Mo1 C2 C7 161.4(4) . . . . ?
C5 Mo1 C2 C7 -158.4(4) . . . . ?
Ge1 Mo1 C2 C7 -88.8(4) . . . . ?
P2 Mo1 C2 C7 20.6(4) . . . . ?
P1 Mo1 C2 C7 101.8(4) . . . . ?
C30 C34 C33 C32 -0.6(5) . . . . ?
C39 C34 C33 C32 168.9(5) . . . . ?
Mo2 C34 C33 C32 -64.3(3) . . . . ?
C30 C34 C33 C38 -173.1(4) . . . . ?
C39 C34 C33 C38 -3.6(7) . . . . ?
Mo2 C34 C33 C38 123.3(5) . . . . ?
C30 C34 C33 Mo2 63.6(3) . . . . ?
C39 C34 C33 Mo2 -126.8(5) . . . . ?
C30 Mo2 C33 C32 79.0(3) . . . . ?
C31 Mo2 C33 C32 37.1(3) . . . . ?
C34 Mo2 C33 C32 116.5(4) . . . . ?
Ge2 Mo2 C33 C32 -85.8(3) . . . . ?
P4 Mo2 C33 C32 171.6(2) . . . . ?
P3 Mo2 C33 C32 39.0(5) . . . . ?
C30 Mo2 C33 C34 -37.5(3) . . . . ?
C31 Mo2 C33 C34 -79.4(3) . . . . ?
C32 Mo2 C33 C34 -116.5(4) . . . . ?
Ge2 Mo2 C33 C34 157.6(2) . . . . ?
P4 Mo2 C33 C34 55.1(3) . . . . ?
P3 Mo2 C33 C34 -77.5(4) . . . . ?
C30 Mo2 C33 C38 -157.3(5) . . . . ?
C31 Mo2 C33 C38 160.8(5) . . . . ?
C34 Mo2 C33 C38 -119.8(5) . . . . ?
C32 Mo2 C33 C38 123.7(6) . . . . ?
Ge2 Mo2 C33 C38 37.9(4) . . . . ?
P4 Mo2 C33 C38 -64.7(4) . . . . ?
P3 Mo2 C33 C38 162.7(3) . . . . ?
C34 C33 C32 C31 0.7(5) . . . . ?
C38 C33 C32 C31 172.9(5) . . . . ?
Mo2 C33 C32 C31 -63.4(3) . . . . ?
C34 C33 C32 C37 -172.6(5) . . . . ?
C38 C33 C32 C37 -0.4(8) . . . . ?
Mo2 C33 C32 C37 123.4(5) . . . . ?
C34 C33 C32 Mo2 64.1(3) . . . . ?
C38 C33 C32 Mo2 -123.8(5) . . . . ?
C30 Mo2 C32 C33 -79.1(3) . . . . ?
C31 Mo2 C32 C33 -116.7(4) . . . . ?
C34 Mo2 C32 C33 -37.4(3) . . . . ?
Ge2 Mo2 C32 C33 101.0(3) . . . . ?
P4 Mo2 C32 C33 -16.7(5) . . . . ?
P3 Mo2 C32 C33 -162.0(2) . . . . ?
C30 Mo2 C32 C31 37.6(3) . . . . ?
C33 Mo2 C32 C31 116.7(4) . . . . ?
C34 Mo2 C32 C31 79.4(3) . . . . ?
Ge2 Mo2 C32 C31 -142.3(3) . . . . ?
P4 Mo2 C32 C31 100.1(4) . . . . ?
P3 Mo2 C32 C31 -45.3(3) . . . . ?
C30 Mo2 C32 C37 160.7(5) . . . . ?
C31 Mo2 C32 C37 123.1(6) . . . . ?
C33 Mo2 C32 C37 -120.2(6) . . . . ?
C34 Mo2 C32 C37 -157.5(5) . . . . ?
Ge2 Mo2 C32 C37 -19.2(5) . . . . ?
P4 Mo2 C32 C37 -136.8(4) . . . . ?
P3 Mo2 C32 C37 77.8(5) . . . . ?
C56 C55 C54 C53 -1.6(8) . . . . ?
C52 C53 C54 C55 0.4(8) . . . . ?
C43A C42 C43 P4 66.1(9) . . . . ?
P3 C42 C43 P4 -37.6(11) . . . . ?
C45 P4 C43 C42 171.3(9) . . . . ?
C44 P4 C43 C42 -94.1(8) . . . . ?
C43A P4 C43 C42 -55.2(9) . . . . ?
Mo2 P4 C43 C42 49.5(10) . . . . ?
C43 C42 C43A P4 -52.5(7) . . . . ?
P3 C42 C43A P4 44.8(8) . . . . ?
C43 P4 C43A C42 56.6(9) . . . . ?
C45 P4 C43A C42 105.6(6) . . . . ?
C44 P4 C43A C42 -156.8(7) . . . . ?
Mo2 P4 C43A C42 -31.8(8) . . . . ?
C33 C32 C31 C30 -0.5(6) . . . . ?
C37 C32 C31 C30 172.6(5) . . . . ?
Mo2 C32 C31 C30 -64.0(3) . . . . ?
C33 C32 C31 C36 -172.4(5) . . . . ?
C37 C32 C31 C36 0.7(8) . . . . ?
Mo2 C32 C31 C36 124.1(5) . . . . ?
C33 C32 C31 Mo2 63.5(3) . . . . ?
C37 C32 C31 Mo2 -123.4(5) . . . . ?
C30 Mo2 C31 C32 -116.1(4) . . . . ?
C33 Mo2 C31 C32 -36.9(3) . . . . ?
C34 Mo2 C31 C32 -78.6(3) . . . . ?
Ge2 Mo2 C31 C32 47.4(3) . . . . ?
P4 Mo2 C31 C32 -136.2(2) . . . . ?
P3 Mo2 C31 C32 143.9(3) . . . . ?
C33 Mo2 C31 C30 79.2(3) . . . . ?
C34 Mo2 C31 C30 37.5(3) . . . . ?
C32 Mo2 C31 C30 116.1(4) . . . . ?
Ge2 Mo2 C31 C30 163.6(2) . . . . ?
P4 Mo2 C31 C30 -20.0(4) . . . . ?
P3 Mo2 C31 C30 -100.0(3) . . . . ?
C30 Mo2 C31 C36 122.9(6) . . . . ?
C33 Mo2 C31 C36 -157.9(6) . . . . ?
C34 Mo2 C31 C36 160.4(5) . . . . ?
C32 Mo2 C31 C36 -121.0(6) . . . . ?
Ge2 Mo2 C31 C36 -73.6(5) . . . . ?
P4 Mo2 C31 C36 102.8(5) . . . . ?
P3 Mo2 C31 C36 22.8(5) . . . . ?
C33 C34 C30 C31 0.3(5) . . . . ?
C39 C34 C30 C31 -168.8(5) . . . . ?
Mo2 C34 C30 C31 64.0(3) . . . . ?
C33 C34 C30 C35 171.1(4) . . . . ?
C39 C34 C30 C35 2.0(8) . . . . ?
Mo2 C34 C30 C35 -125.2(5) . . . . ?
C33 C34 C30 Mo2 -63.7(3) . . . . ?
C39 C34 C30 Mo2 127.2(5) . . . . ?
C32 C31 C30 C34 0.1(5) . . . . ?
C36 C31 C30 C34 171.8(5) . . . . ?
Mo2 C31 C30 C34 -64.3(3) . . . . ?
C32 C31 C30 C35 -170.3(5) . . . . ?
C36 C31 C30 C35 1.4(8) . . . . ?
Mo2 C31 C30 C35 125.3(5) . . . . ?
C32 C31 C30 Mo2 64.4(3) . . . . ?
C36 C31 C30 Mo2 -123.9(5) . . . . ?
C31 Mo2 C30 C34 115.9(4) . . . . ?
C33 Mo2 C30 C34 37.5(3) . . . . ?
C32 Mo2 C30 C34 78.6(3) . . . . ?
Ge2 Mo2 C30 C34 78.8(4) . . . . ?
P4 Mo2 C30 C34 -77.1(3) . . . . ?
P3 Mo2 C30 C34 -157.9(2) . . . . ?
C33 Mo2 C30 C31 -78.4(3) . . . . ?
C34 Mo2 C30 C31 -115.9(4) . . . . ?
C32 Mo2 C30 C31 -37.3(3) . . . . ?
Ge2 Mo2 C30 C31 -37.1(5) . . . . ?
P4 Mo2 C30 C31 167.0(2) . . . . ?
P3 Mo2 C30 C31 86.2(3) . . . . ?
C31 Mo2 C30 C35 -123.8(6) . . . . ?
C33 Mo2 C30 C35 157.8(5) . . . . ?
C34 Mo2 C30 C35 120.3(6) . . . . ?
C32 Mo2 C30 C35 -161.1(5) . . . . ?
Ge2 Mo2 C30 C35 -160.9(3) . . . . ?
P4 Mo2 C30 C35 43.1(5) . . . . ?
P3 Mo2 C30 C35 -37.6(5) . . . . ?
